data_7058129
loop_
_publ_author_name
'Vedernikov, Artem I.'
'Lobova, Natalia A.'
'Kuzmina, Lyudmila G.'
'Fomina, Marina V.'
'Strelenko, Yuri A.'
'Howard, Judith A. K.'
'Gromov, Sergey P.'

_publ_section_title
;
 Self-assembly of cucurbiturils and cyclodextrins to supramolecular
 millstones with naphthalene derivatives capable of translocations in the
 host cavities
;
_journal_name_full 'New Journal of Chemistry'
_journal_paper_doi 10.1039/C8NJ04685A
_journal_year 2019
_chemical_formula_moiety '2(C18 H17 N O3 S), C48 H48 N32 O16, 15.7(H2 O)'
_chemical_formula_sum 'C84 H113.4 N34 O37.7 S2'
_chemical_formula_weight 2266.80
_chemical_name_systematic
'complex between 3-[4-(2-naphthyl)pyridinium-1-yl]propane-1-sulfonateand cucurbit[8]uril, water solvate'
_space_group_crystal_system tetragonal
_space_group_IT_number 88
_space_group_name_Hall '-I 4ad'
_space_group_name_H-M_alt 'I 41/a'
_symmetry_space_group_name_Hall '-I 4ad'
_symmetry_space_group_name_H-M 'I 41/a :2'
_atom_sites_solution_hydrogens geom
_audit_creation_method SHELXL-2014/7
_audit_update_record
;
2018-09-13 deposited with the CCDC.
2019-01-23 downloaded from the CCDC.
;
_cell_angle_alpha 90
_cell_angle_beta 90
_cell_angle_gamma 90
_cell_formula_units_Z 8
_cell_length_a 38.5719(14)
_cell_length_b 38.5719(14)
_cell_length_c 14.8762(11)
_cell_measurement_reflns_used 2956
_cell_measurement_temperature 120(2)
_cell_measurement_theta_max 20.974
_cell_measurement_theta_min 2.248
_cell_volume 22133(2)
_computing_structure_refinement 'SHELXL-2014/7 (Sheldrick, 2014)'
_diffrn_ambient_temperature 120(2)
_diffrn_measured_fraction_theta_full 0.999
_diffrn_measured_fraction_theta_max 0.999
_diffrn_measurement_device_type 'Bruker SMART APEX II'
_diffrn_measurement_method /W
_diffrn_radiation_type MoK\a
_diffrn_radiation_wavelength 0.71073
_diffrn_reflns_av_R_equivalents 0.1218
_diffrn_reflns_av_unetI/netI 0.0774
_diffrn_reflns_Laue_measured_fraction_full 0.999
_diffrn_reflns_Laue_measured_fraction_max 0.999
_diffrn_reflns_limit_h_max 52
_diffrn_reflns_limit_h_min -52
_diffrn_reflns_limit_k_max 52
_diffrn_reflns_limit_k_min -52
_diffrn_reflns_limit_l_max 20
_diffrn_reflns_limit_l_min -20
_diffrn_reflns_number 119809
_diffrn_reflns_point_group_measured_fraction_full 0.999
_diffrn_reflns_point_group_measured_fraction_max 0.999
_diffrn_reflns_theta_full 25.242
_diffrn_reflns_theta_max 29.000
_diffrn_reflns_theta_min 2.094
_exptl_absorpt_coefficient_mu 0.144
_exptl_absorpt_correction_type none
_exptl_crystal_colour yellow
_exptl_crystal_density_diffrn 1.361
_exptl_crystal_description block
_exptl_crystal_F_000 9512
_exptl_crystal_recrystallization_method 'Re-crystallisation from solvent: water'
_exptl_crystal_size_max 0.340
_exptl_crystal_size_mid 0.280
_exptl_crystal_size_min 0.220
_refine_diff_density_max 1.269
_refine_diff_density_min -0.503
_refine_diff_density_rms 0.137
_refine_ls_extinction_method none
_refine_ls_goodness_of_fit_ref 1.107
_refine_ls_hydrogen_treatment constr
_refine_ls_matrix_type full
_refine_ls_number_parameters 918
_refine_ls_number_reflns 14726
_refine_ls_number_restraints 354
_refine_ls_restrained_S_all 1.129
_refine_ls_R_factor_all 0.1936
_refine_ls_R_factor_gt 0.1076
_refine_ls_shift/su_max 0.001
_refine_ls_shift/su_mean 0.000
_refine_ls_structure_factor_coef Fsqd
_refine_ls_weighting_details 'w=1/[\s^2^(Fo^2^)+(0.2000P)^2^] where P=(Fo^2^+2Fc^2^)/3'
_refine_ls_weighting_scheme calc
_refine_ls_wR_factor_gt 0.3069
_refine_ls_wR_factor_ref 0.3502
_reflns_Friedel_coverage 0.000
_reflns_number_gt 7228
_reflns_number_total 14726
_reflns_threshold_expression 'I > 2\s(I)'
_cod_data_source_file c8nj04685a2.cif
_cod_data_source_block dd
_cod_original_formula_sum 'C84 H113.40 N34 O37.70 S2'
_cod_database_code 7058129
_shelx_shelxl_version_number 2014/7
_shelx_space_group_comment
;
The symmetry employed for this shelxl refinement is uniquely defined
by the following loop, which should always be used as a source of
symmetry information in preference to the above space-group names.
They are only intended as comments.
;
_shelx_estimated_absorpt_t_min 0.953
_shelx_estimated_absorpt_t_max 0.969

loop_
_space_group_symop_operation_xyz
'x, y, z'
'-x+1/2, -y, z+1/2'
'-y+3/4, x+1/4, z+1/4'
'y+3/4, -x+3/4, z+3/4'
'x+1/2, y+1/2, z+1/2'
'-x+1, -y+1/2, z+1'
'-y+5/4, x+3/4, z+3/4'
'y+5/4, -x+5/4, z+5/4'
'-x, -y, -z'
'x-1/2, y, -z-1/2'
'y-3/4, -x-1/4, -z-1/4'
'-y-3/4, x-3/4, -z-3/4'
'-x+1/2, -y+1/2, -z+1/2'
'x, y+1/2, -z'
'y-1/4, -x+1/4, -z+1/4'
'-y-1/4, x-1/4, -z-1/4'

loop_
_atom_site_label
_atom_site_type_symbol
_atom_site_fract_x
_atom_site_fract_y
_atom_site_fract_z
_atom_site_U_iso_or_equiv
_atom_site_adp_type
_atom_site_occupancy
_atom_site_site_symmetry_order
_atom_site_calc_flag
_atom_site_refinement_flags_posn
_atom_site_refinement_flags_adp
_atom_site_refinement_flags_occupancy
_atom_site_disorder_assembly
_atom_site_disorder_group
S1 S 0.38787(3) 0.57888(3) 0.04001(8) 0.0490(3) Uani 1 1 d . . . . .
O11 O 0.37345(9) 0.55922(12) -0.0322(2) 0.0659(11) Uani 1 1 d . . . . .
O12 O 0.36458(11) 0.58043(12) 0.1163(3) 0.0743(12) Uani 1 1 d . . . . .
O13 O 0.39827(13) 0.61229(12) 0.0105(3) 0.0859(14) Uani 1 1 d . . . . .
N1' N 0.43679(19) 0.52298(19) 0.2631(6) 0.051(2) Uani 0.522(6) 1 d G U P A 1
C1' C 0.4696(2) 0.5093(2) 0.2474(4) 0.045(3) Uani 0.522(6) 1 d G U P A 1
H1'A H 0.4741 0.4970 0.1933 0.054 Uiso 0.522(6) 1 calc R U P A 1
C2' C 0.49570(17) 0.5136(3) 0.3107(6) 0.050(3) Uani 0.522(6) 1 d G U P A 1
H2'A H 0.5181 0.5043 0.3000 0.060 Uiso 0.522(6) 1 calc R U P A 1
C3' C 0.4891(2) 0.5316(3) 0.3898(6) 0.052(5) Uani 0.522(6) 1 d G U P A 1
C4' C 0.4563(3) 0.5453(3) 0.4055(6) 0.085(5) Uani 0.522(6) 1 d G U P A 1
H4'A H 0.4517 0.5576 0.4595 0.102 Uiso 0.522(6) 1 calc R U P A 1
C5' C 0.4301(2) 0.5410(2) 0.3421(7) 0.085(4) Uani 0.522(6) 1 d G U P A 1
H5'A H 0.4077 0.5504 0.3529 0.101 Uiso 0.522(6) 1 calc R U P A 1
C6' C 0.51869(15) 0.55703(17) 0.5312(4) 0.071(3) Uani 0.522(6) 1 d G U P A 1
H6'A H 0.4982 0.5700 0.5428 0.086 Uiso 0.522(6) 1 calc R U P A 1
C7' C 0.52113(18) 0.53693(19) 0.4539(4) 0.055(3) Uani 0.522(6) 1 d G U P A 1
C8' C 0.5511(2) 0.51797(19) 0.4369(4) 0.078(4) Uani 0.522(6) 1 d G U P A 1
H8'A H 0.5527 0.5042 0.3841 0.093 Uiso 0.522(6) 1 calc R U P A 1
C9' C 0.57857(17) 0.51912(19) 0.4972(4) 0.097(5) Uani 0.522(6) 1 d G U P A 1
H9'A H 0.5990 0.5062 0.4856 0.116 Uiso 0.522(6) 1 calc R U P A 1
C10' C 0.57614(13) 0.53923(15) 0.5745(4) 0.074(4) Uani 0.522(6) 1 d G U P A 1
C15' C 0.54620(14) 0.55818(13) 0.5915(4) 0.055(3) Uani 0.522(6) 1 d G U P A 1
C14' C 0.5438(2) 0.57829(19) 0.6687(4) 0.119(7) Uani 0.522(6) 1 d G U P A 1
H14C H 0.5233 0.5912 0.6804 0.142 Uiso 0.522(6) 1 calc R U P A 1
C13' C 0.5713(2) 0.5794(2) 0.7290(4) 0.080(4) Uani 0.522(6) 1 d G U P A 1
H13A H 0.5696 0.5932 0.7819 0.096 Uiso 0.522(6) 1 calc R U P A 1
C12' C 0.6012(2) 0.5605(2) 0.7120(5) 0.060(3) Uani 0.522(6) 1 d G U P A 1
H12C H 0.6200 0.5613 0.7533 0.072 Uiso 0.522(6) 1 calc R U P A 1
C11' C 0.60364(15) 0.5404(2) 0.6348(5) 0.095(5) Uani 0.522(6) 1 d G U P A 1
H11A H 0.6241 0.5274 0.6232 0.114 Uiso 0.522(6) 1 calc R U P A 1
C16' C 0.4110(4) 0.5161(4) 0.1909(9) 0.092(4) Uani 0.522(6) 1 d D U P A 1
H16C H 0.3917 0.5330 0.1958 0.111 Uiso 0.522(6) 1 calc R U P A 1
H16D H 0.4013 0.4926 0.1986 0.111 Uiso 0.522(6) 1 calc R U P A 1
C17' C 0.4284(5) 0.5193(3) 0.0942(11) 0.100(6) Uani 0.522(6) 1 d D U P A 1
H17B H 0.4529 0.5117 0.0954 0.120 Uiso 0.522(6) 1 calc R U P A 1
H17C H 0.4156 0.5055 0.0490 0.120 Uiso 0.522(6) 1 calc R U P A 1
N1" N 0.4578(3) 0.5132(3) 0.2384(5) 0.063(4) Uani 0.478(6) 1 d G U P A 2
C1" C 0.4415(2) 0.5361(3) 0.2968(6) 0.053(3) Uani 0.478(6) 1 d G U P A 2
H1"A H 0.4187 0.5439 0.2845 0.064 Uiso 0.478(6) 1 calc R U P A 2
C2" C 0.4587(2) 0.5476(3) 0.3735(6) 0.053(3) Uani 0.478(6) 1 d G U P A 2
H2"A H 0.4476 0.5632 0.4134 0.063 Uiso 0.478(6) 1 calc R U P A 2
C3" C 0.4921(3) 0.5361(4) 0.3916(6) 0.040(4) Uani 0.478(6) 1 d G U P A 2
C4" C 0.5084(2) 0.5132(3) 0.3331(8) 0.078(5) Uani 0.478(6) 1 d G U P A 2
H4"A H 0.5313 0.5054 0.3455 0.094 Uiso 0.478(6) 1 calc R U P A 2
C5" C 0.4913(3) 0.5017(2) 0.2565(7) 0.075(4) Uani 0.478(6) 1 d G U P A 2
H5"A H 0.5024 0.4861 0.2165 0.090 Uiso 0.478(6) 1 calc R U P A 2
C6" C 0.54340(17) 0.53893(19) 0.4959(4) 0.072(4) Uani 0.478(6) 1 d G U P A 2
H6"A H 0.5568 0.5272 0.4517 0.086 Uiso 0.478(6) 1 calc R U P A 2
C7" C 0.50870(18) 0.54631(18) 0.4796(4) 0.043(3) Uani 0.478(6) 1 d G U P A 2
C8" C 0.48911(15) 0.56344(19) 0.5443(5) 0.067(3) Uani 0.478(6) 1 d G U P A 2
H8"A H 0.4654 0.5685 0.5331 0.081 Uiso 0.478(6) 1 calc R U P A 2
C9" C 0.50424(17) 0.5732(2) 0.6252(5) 0.094(5) Uani 0.478(6) 1 d G U P A 2
H9"A H 0.4909 0.5849 0.6694 0.112 Uiso 0.478(6) 1 calc R U P A 2
C10" C 0.53895(16) 0.56583(15) 0.6415(4) 0.087(5) Uani 0.478(6) 1 d G U P A 2
C15" C 0.55853(13) 0.54869(16) 0.5769(4) 0.069(4) Uani 0.478(6) 1 d G U P A 2
C14" C 0.59324(14) 0.5413(2) 0.5932(6) 0.144(10) Uani 0.478(6) 1 d G U P A 2
H14D H 0.6066 0.5296 0.5490 0.172 Uiso 0.478(6) 1 calc R U P A 2
C13" C 0.60837(16) 0.5511(3) 0.6741(7) 0.069(4) Uani 0.478(6) 1 d G U P A 2
H13B H 0.6321 0.5460 0.6852 0.083 Uiso 0.478(6) 1 calc R U P A 2
C12" C 0.5888(2) 0.5682(3) 0.7387(6) 0.078(5) Uani 0.478(6) 1 d G U P A 2
H12D H 0.5991 0.5749 0.7941 0.093 Uiso 0.478(6) 1 calc R U P A 2
C11" C 0.5541(2) 0.5756(2) 0.7225(5) 0.090(5) Uani 0.478(6) 1 d G U P A 2
H11B H 0.5407 0.5873 0.7666 0.108 Uiso 0.478(6) 1 calc R U P A 2
C16" C 0.4453(3) 0.4989(3) 0.1498(9) 0.070(4) Uani 0.478(6) 1 d D U P A 2
H16E H 0.4381 0.4745 0.1577 0.083 Uiso 0.478(6) 1 calc R U P A 2
H16F H 0.4644 0.4996 0.1054 0.083 Uiso 0.478(6) 1 calc R U P A 2
C17" C 0.4138(3) 0.5206(2) 0.1136(8) 0.037(3) Uani 0.478(6) 1 d D U P A 2
H17D H 0.3970 0.5241 0.1629 0.044 Uiso 0.478(6) 1 calc R U P A 2
H17E H 0.4021 0.5073 0.0654 0.044 Uiso 0.478(6) 1 calc R U P A 2
C18' C 0.42560(13) 0.55738(13) 0.0752(3) 0.0531(13) Uani 1 1 d D . . . .
H18B H 0.4434 0.5625 0.0291 0.064 Uiso 0.522(6) 1 calc R U P A 1
H18C H 0.4332 0.5693 0.1307 0.064 Uiso 0.522(6) 1 calc R U P A 1
H18D H 0.4417 0.5543 0.0239 0.064 Uiso 0.478(6) 1 calc R U P A 2
H18E H 0.4375 0.5709 0.1224 0.064 Uiso 0.478(6) 1 calc R U P A 2
O1 O 0.61254(7) 0.59164(7) 0.43180(19) 0.0368(7) Uani 1 1 d . . . . .
O2 O 0.65331(9) 0.49827(8) 0.4270(2) 0.0492(8) Uani 1 1 d . . . . .
O3 O 0.62644(9) 0.41909(8) 0.5556(2) 0.0484(8) Uani 1 1 d . . . . .
O4 O 0.56289(8) 0.39250(9) 0.7450(2) 0.0457(8) Uani 1 1 d . . . . .
O5 O 0.50740(7) 0.55611(8) 0.1272(2) 0.0387(7) Uani 1 1 d . . . . .
O6 O 0.54124(8) 0.45867(7) 0.1518(2) 0.0475(8) Uani 1 1 d . . . . .
O7 O 0.52528(8) 0.36786(9) 0.2637(2) 0.0481(8) Uani 1 1 d . . . . .
O8 O 0.45985(7) 0.34880(8) 0.4443(2) 0.0389(7) Uani 1 1 d . . . . .
N1 N 0.57314(8) 0.61343(8) 0.3292(2) 0.0277(7) Uani 1 1 d . . . . .
N2 N 0.60698(8) 0.56956(8) 0.2882(2) 0.0304(7) Uani 1 1 d . . . . .
N3 N 0.63070(8) 0.51152(8) 0.2876(2) 0.0330(8) Uani 1 1 d . . . . .
N4 N 0.63713(9) 0.45636(8) 0.3253(2) 0.0353(8) Uani 1 1 d . . . . .
N5 N 0.62305(9) 0.40406(8) 0.4058(2) 0.0321(7) Uani 1 1 d . . . . .
N6 N 0.59546(9) 0.37173(9) 0.5061(2) 0.0349(8) Uani 1 1 d . . . . .
N7 N 0.55323(9) 0.35797(10) 0.6205(2) 0.0360(8) Uani 1 1 d . . . . .
N8 N 0.51076(9) 0.36492(9) 0.7190(2) 0.0345(8) Uani 1 1 d . . . . .
N9 N 0.53306(8) 0.60072(8) 0.2065(2) 0.0309(7) Uani 1 1 d . . . . .
N10 N 0.56467(9) 0.55435(8) 0.1735(2) 0.0326(7) Uani 1 1 d . . . . .
N11 N 0.58683(9) 0.49585(9) 0.1770(2) 0.0361(8) Uani 1 1 d . . . . .
N12 N 0.59170(8) 0.44068(8) 0.2196(2) 0.0296(7) Uani 1 1 d . . . . .
N13 N 0.58125(8) 0.38545(9) 0.2911(2) 0.0312(7) Uani 1 1 d . . . . .
N14 N 0.55526(8) 0.35140(9) 0.3907(2) 0.0325(7) Uani 1 1 d . . . . .
N15 N 0.51329(8) 0.33674(9) 0.5060(2) 0.0331(7) Uani 1 1 d . . . . .
N16 N 0.47026(8) 0.35177(8) 0.5973(2) 0.0301(7) Uani 1 1 d . . . . .
C1 C 0.59894(10) 0.59151(9) 0.3575(3) 0.0282(8) Uani 1 1 d . . . . .
C2 C 0.63842(11) 0.54830(10) 0.2899(3) 0.0377(10) Uani 1 1 d . . . . .
H2A H 0.6531 0.5543 0.2376 0.045 Uiso 1 1 calc R U . . .
H2B H 0.6517 0.5536 0.3451 0.045 Uiso 1 1 calc R U . . .
C3 C 0.64165(10) 0.48976(10) 0.3545(3) 0.0340(9) Uani 1 1 d . . . . .
C4 C 0.65022(11) 0.42672(10) 0.3732(3) 0.0369(10) Uani 1 1 d . . . . .
H4A H 0.6642 0.4348 0.4249 0.044 Uiso 1 1 calc R U . . .
H4B H 0.6657 0.4134 0.3329 0.044 Uiso 1 1 calc R U . . .
C5 C 0.61607(10) 0.40010(11) 0.4956(3) 0.0349(9) Uani 1 1 d . . . . .
C6 C 0.58941(11) 0.35627(13) 0.5932(3) 0.0405(10) Uani 1 1 d . . . . .
H6A H 0.6038 0.3683 0.6385 0.049 Uiso 1 1 calc R U . . .
H6B H 0.5968 0.3317 0.5915 0.049 Uiso 1 1 calc R U . . .
C7 C 0.54439(11) 0.37379(11) 0.7000(3) 0.0354(9) Uani 1 1 d . . . . .
C8 C 0.49449(11) 0.37415(11) 0.8038(3) 0.0344(9) Uani 1 1 d . . . . .
H8A H 0.4850 0.3529 0.8319 0.041 Uiso 1 1 calc R U . . .
H8B H 0.5123 0.3837 0.8447 0.041 Uiso 1 1 calc R U . . .
C9 C 0.53212(10) 0.56925(10) 0.1647(3) 0.0303(8) Uani 1 1 d . . . . .
C10 C 0.57440(12) 0.52406(10) 0.1217(3) 0.0380(10) Uani 1 1 d . . . . .
H10A H 0.5541 0.5160 0.0868 0.046 Uiso 1 1 calc R U . . .
H10B H 0.5928 0.5306 0.0784 0.046 Uiso 1 1 calc R U . . .
C11 C 0.57043(10) 0.46433(10) 0.1798(3) 0.0311(8) Uani 1 1 d . . . . .
C12 C 0.58643(10) 0.40369(9) 0.2085(3) 0.0307(8) Uani 1 1 d . . . . .
H12A H 0.5660 0.4000 0.1695 0.037 Uiso 1 1 calc R U . . .
H12B H 0.6068 0.3938 0.1775 0.037 Uiso 1 1 calc R U . . .
C13 C 0.55127(10) 0.36839(11) 0.3108(3) 0.0352(9) Uani 1 1 d . . . . .
C14 C 0.53042(11) 0.32606(11) 0.4239(3) 0.0372(9) Uani 1 1 d . . . . .
H14A H 0.5127 0.3219 0.3771 0.045 Uiso 1 1 calc R U . . .
H14B H 0.5426 0.3039 0.4349 0.045 Uiso 1 1 calc R U . . .
C15 C 0.47907(10) 0.34628(10) 0.5086(3) 0.0320(9) Uani 1 1 d . . . . .
C16 C 0.43456(10) 0.35480(10) 0.6226(3) 0.0315(8) Uani 1 1 d . . . . .
H16A H 0.4282 0.3348 0.6608 0.038 Uiso 1 1 calc R U . . .
H16B H 0.4200 0.3538 0.5677 0.038 Uiso 1 1 calc R U . . .
C17 C 0.56773(10) 0.61061(10) 0.2330(3) 0.0293(8) Uani 1 1 d . . . . .
H17A H 0.5754 0.6321 0.2011 0.035 Uiso 1 1 calc R U . . .
C18 C 0.58998(10) 0.57915(9) 0.2060(3) 0.0278(8) Uani 1 1 d . . . . .
H18A H 0.6071 0.5854 0.1582 0.033 Uiso 1 1 calc R U . . .
C19 C 0.62268(10) 0.49338(10) 0.2047(3) 0.0316(8) Uani 1 1 d . . . . .
H19A H 0.6390 0.4997 0.1551 0.038 Uiso 1 1 calc R U . . .
C20 C 0.62645(9) 0.45470(10) 0.2333(3) 0.0296(8) Uani 1 1 d . . . . .
H20A H 0.6440 0.4424 0.1954 0.035 Uiso 1 1 calc R U . . .
C21 C 0.60925(10) 0.37572(10) 0.3527(3) 0.0291(8) Uani 1 1 d . . . . .
H21A H 0.6281 0.3628 0.3208 0.035 Uiso 1 1 calc R U . . .
C22 C 0.59082(10) 0.35264(10) 0.4224(3) 0.0296(8) Uani 1 1 d . . . . .
H22A H 0.6014 0.3290 0.4255 0.036 Uiso 1 1 calc R U . . .
C23 C 0.52795(10) 0.33217(10) 0.5945(3) 0.0338(9) Uani 1 1 d . . . . .
H23A H 0.5372 0.3082 0.6026 0.041 Uiso 1 1 calc R U . . .
C24 C 0.49746(11) 0.33917(10) 0.6577(3) 0.0345(9) Uani 1 1 d . . . . .
H24A H 0.4901 0.3177 0.6901 0.041 Uiso 1 1 calc R U . . .
O1W O 0.5000 0.2500 0.4647(4) 0.0834(19) Uani 1 2 d S TU P . .
O2W O 0.3553(3) 0.6867(2) 0.2557(6) 0.095(3) Uani 0.5 1 d . U P . .
O3W O 0.44741(19) 0.6611(2) 0.0655(6) 0.076(3) Uani 0.5 1 d . U P . .
O4W O 0.3390(3) 0.6216(2) 0.2578(5) 0.084(3) Uani 0.5 1 d . U P . .
O5W O 0.6912(3) 0.5091(4) 0.7332(8) 0.084(4) Uani 0.35 1 d . U P . .
O6W O 0.48098(15) 0.4523(2) 0.0561(4) 0.095(2) Uani 0.75 1 d . U P B 1
O7W O 0.5185(2) 0.3017(3) 0.1715(7) 0.065(3) Uani 0.5 1 d . U P C 1
O8W O 0.4501(3) 0.7590(2) 0.2497(6) 0.084(3) Uani 0.5 1 d . U P D 1
O9W O 0.4275(3) 0.6936(2) 0.2252(7) 0.082(3) Uani 0.4 1 d . U P E 1
O10W O 0.6678(6) 0.5377(4) 0.8927(12) 0.087(5) Uani 0.25 1 d . U P F 1
O11W O 0.7513(2) 0.54533(19) 0.4485(6) 0.070(2) Uani 0.5 1 d . U P G 1
O12W O 0.3135(2) 0.5186(2) -0.0223(7) 0.085(3) Uani 0.5 1 d . U P H 1
O13W O 0.7043(2) 0.5085(4) 0.5465(6) 0.088(4) Uani 0.4 1 d . U P I 1
O14W O 0.7113(4) 0.5430(3) 0.4761(14) 0.080(5) Uani 0.25 1 d . U P J 2
O15W O 0.2700(4) 0.5063(4) -0.0259(11) 0.068(4) Uani 0.25 1 d . U P K 2
O16W O 0.4204(7) 0.7302(6) 0.2626(14) 0.054(6) Uani 0.15 1 d . U P L 2
O17W O 0.6426(6) 0.5375(7) 0.955(2) 0.067(7) Uani 0.15 1 d . U P M 2
O18W O 0.4905(6) 0.4120(7) 0.111(2) 0.076(8) Uani 0.15 1 d . U P N 2
O19W O 0.5003(4) 0.3096(4) 0.1853(9) 0.068(4) Uani 0.35 1 d . U P O 2
O20W O 0.5000 0.7500 0.1250 0.065(10) Uani 0.2 4 d S TU P . .
O21W O 0.3538(6) 0.5536(6) 0.2826(12) 0.082(6) Uani 0.2 1 d . U P . .
O22W O 0.6674(5) 0.4827(5) 0.6216(14) 0.043(5) Uani 0.15 1 d . U P . .

loop_
_atom_site_aniso_label
_atom_site_aniso_U_11
_atom_site_aniso_U_22
_atom_site_aniso_U_33
_atom_site_aniso_U_23
_atom_site_aniso_U_13
_atom_site_aniso_U_12
S1 0.0513(7) 0.0594(8) 0.0363(6) -0.0004(5) -0.0064(5) 0.0194(6)
O11 0.049(2) 0.107(3) 0.042(2) -0.010(2) -0.0089(16) 0.008(2)
O12 0.073(3) 0.100(3) 0.051(2) -0.016(2) 0.013(2) 0.022(2)
O13 0.109(4) 0.071(3) 0.078(3) 0.032(2) -0.028(3) 0.005(2)
N1' 0.056(5) 0.031(4) 0.065(6) 0.029(4) -0.019(5) -0.006(4)
C1' 0.039(6) 0.064(6) 0.031(5) 0.007(4) -0.004(4) -0.011(5)
C2' 0.047(5) 0.068(6) 0.035(5) 0.003(5) 0.006(5) -0.016(5)
C3' 0.066(8) 0.036(7) 0.055(8) 0.018(5) -0.003(6) -0.014(6)
C4' 0.107(9) 0.058(7) 0.091(9) -0.008(7) 0.004(7) 0.009(6)
C5' 0.083(8) 0.070(7) 0.101(8) -0.010(6) 0.003(7) 0.029(6)
C6' 0.098(8) 0.059(6) 0.057(6) 0.012(5) 0.005(6) -0.011(6)
C7' 0.079(7) 0.039(5) 0.047(5) 0.004(4) 0.006(5) -0.025(5)
C8' 0.076(7) 0.093(7) 0.065(6) 0.001(6) -0.011(6) 0.008(6)
C9' 0.087(7) 0.106(8) 0.098(8) 0.003(7) 0.033(7) -0.006(6)
C10' 0.074(8) 0.082(7) 0.066(7) 0.023(6) 0.020(6) -0.024(6)
C15' 0.081(7) 0.038(5) 0.046(6) 0.011(4) 0.012(5) -0.013(5)
C14' 0.144(10) 0.104(9) 0.108(10) 0.022(8) -0.014(8) -0.018(8)
C13' 0.079(8) 0.063(7) 0.098(8) 0.013(6) -0.018(7) -0.029(6)
C12' 0.062(6) 0.059(6) 0.060(6) 0.004(5) 0.016(6) -0.029(5)
C11' 0.092(8) 0.118(9) 0.076(8) 0.005(7) 0.006(7) -0.075(7)
C16' 0.104(8) 0.077(7) 0.095(7) 0.054(6) -0.058(6) -0.038(6)
C17' 0.095(9) 0.100(9) 0.105(9) -0.045(7) -0.027(8) 0.017(7)
N1" 0.069(8) 0.066(6) 0.053(6) 0.014(5) 0.000(5) -0.019(6)
C1" 0.059(6) 0.056(7) 0.045(6) 0.014(5) -0.015(5) -0.013(5)
C2" 0.067(7) 0.051(6) 0.040(6) 0.000(5) 0.011(5) 0.011(5)
C3" 0.052(7) 0.024(5) 0.045(8) 0.012(5) -0.002(6) -0.009(5)
C4" 0.077(8) 0.085(8) 0.072(8) -0.002(7) 0.007(7) 0.003(7)
C5" 0.085(8) 0.064(7) 0.076(8) 0.005(6) 0.001(7) 0.005(6)
C6" 0.069(7) 0.078(7) 0.068(7) 0.033(6) 0.014(6) -0.001(6)
C7" 0.047(5) 0.030(5) 0.051(6) 0.015(4) 0.008(5) 0.007(4)
C8" 0.074(7) 0.060(6) 0.067(6) -0.021(5) -0.024(5) 0.036(5)
C9" 0.113(8) 0.074(7) 0.094(8) -0.019(6) -0.041(7) 0.050(6)
C10" 0.110(9) 0.058(7) 0.093(9) 0.013(7) -0.022(7) -0.012(7)
C15" 0.044(6) 0.082(8) 0.080(8) 0.043(6) -0.012(6) -0.025(6)
C14" 0.131(12) 0.163(13) 0.136(13) 0.043(9) -0.002(9) -0.017(9)
C13" 0.059(7) 0.079(8) 0.069(8) 0.023(7) -0.003(6) -0.021(6)
C12" 0.079(8) 0.057(7) 0.097(9) 0.009(7) -0.013(7) -0.019(6)
C11" 0.097(9) 0.065(7) 0.108(9) 0.007(7) -0.042(8) -0.013(7)
C16" 0.090(7) 0.058(6) 0.061(6) 0.012(5) 0.001(6) 0.008(6)
C17" 0.034(5) 0.024(4) 0.053(6) -0.019(4) -0.016(4) 0.016(3)
C18' 0.055(3) 0.063(3) 0.041(3) -0.011(2) -0.014(2) 0.026(2)
O1 0.0437(16) 0.0334(15) 0.0331(16) 0.0032(12) -0.0086(13) -0.0089(12)
O2 0.066(2) 0.0411(18) 0.0402(18) -0.0038(14) -0.0230(16) -0.0029(15)
O3 0.057(2) 0.0512(19) 0.0376(17) -0.0173(15) -0.0144(15) 0.0018(15)
O4 0.0363(16) 0.068(2) 0.0327(16) -0.0119(15) -0.0046(13) -0.0015(15)
O5 0.0342(15) 0.0424(17) 0.0396(17) 0.0030(13) -0.0107(13) -0.0012(13)
O6 0.0354(16) 0.0337(16) 0.074(2) -0.0075(15) -0.0252(16) 0.0020(12)
O7 0.0341(16) 0.067(2) 0.0434(19) 0.0000(16) -0.0096(14) -0.0068(15)
O8 0.0347(15) 0.0512(18) 0.0308(16) -0.0030(13) -0.0045(12) -0.0070(13)
N1 0.0292(16) 0.0289(16) 0.0251(16) -0.0002(13) 0.0016(13) -0.0013(13)
N2 0.0308(17) 0.0287(16) 0.0317(18) -0.0004(14) -0.0057(14) -0.0003(13)
N3 0.0345(18) 0.0243(16) 0.040(2) 0.0000(14) -0.0123(15) -0.0019(13)
N4 0.0410(19) 0.0294(17) 0.0356(19) -0.0008(14) -0.0158(16) 0.0021(14)
N5 0.0369(18) 0.0269(16) 0.0326(18) -0.0034(14) -0.0103(14) -0.0019(13)
N6 0.0354(18) 0.0422(19) 0.0269(18) -0.0037(15) 0.0033(14) 0.0006(15)
N7 0.0312(17) 0.051(2) 0.0259(17) -0.0059(15) -0.0022(14) 0.0028(15)
N8 0.0311(17) 0.045(2) 0.0272(18) -0.0059(15) -0.0021(14) 0.0054(15)
N9 0.0311(17) 0.0345(17) 0.0272(17) 0.0006(14) -0.0011(13) 0.0049(13)
N10 0.0336(17) 0.0291(17) 0.0352(19) -0.0029(14) -0.0084(14) 0.0012(13)
N11 0.0360(18) 0.0323(18) 0.040(2) -0.0016(15) -0.0147(15) 0.0043(14)
N12 0.0282(16) 0.0248(15) 0.0357(18) -0.0040(13) -0.0060(14) 0.0033(12)
N13 0.0273(16) 0.0346(17) 0.0318(18) 0.0007(14) -0.0059(13) -0.0002(13)
N14 0.0292(16) 0.0365(18) 0.0318(18) -0.0026(14) 0.0012(14) -0.0037(14)
N15 0.0303(17) 0.0411(19) 0.0278(17) -0.0101(14) 0.0018(14) -0.0020(14)
N16 0.0303(16) 0.0329(17) 0.0270(17) -0.0013(13) -0.0003(13) -0.0010(13)
C1 0.0298(19) 0.0251(18) 0.030(2) 0.0020(15) -0.0006(16) -0.0083(15)
C2 0.032(2) 0.028(2) 0.053(3) -0.0014(18) -0.0121(19) -0.0029(16)
C3 0.031(2) 0.034(2) 0.037(2) -0.0011(17) -0.0061(17) 0.0004(16)
C4 0.032(2) 0.032(2) 0.046(3) 0.0037(18) -0.0127(18) -0.0014(16)
C5 0.034(2) 0.036(2) 0.034(2) -0.0060(18) -0.0102(17) 0.0110(17)
C6 0.033(2) 0.059(3) 0.030(2) 0.001(2) -0.0038(17) 0.0105(19)
C7 0.035(2) 0.045(2) 0.026(2) 0.0004(18) -0.0078(17) 0.0044(18)
C8 0.040(2) 0.039(2) 0.0240(19) 0.0035(16) -0.0026(17) 0.0108(17)
C9 0.034(2) 0.031(2) 0.0253(19) 0.0076(16) -0.0017(16) 0.0031(16)
C10 0.046(2) 0.033(2) 0.035(2) -0.0055(18) -0.0121(19) 0.0097(18)
C11 0.031(2) 0.0295(19) 0.033(2) -0.0079(16) -0.0056(16) 0.0052(15)
C12 0.033(2) 0.0270(19) 0.032(2) -0.0061(16) -0.0095(16) 0.0046(15)
C13 0.028(2) 0.041(2) 0.037(2) -0.0060(18) -0.0019(17) 0.0044(16)
C14 0.035(2) 0.043(2) 0.033(2) -0.0101(18) 0.0057(17) -0.0080(18)
C15 0.037(2) 0.0256(19) 0.033(2) -0.0005(16) 0.0010(17) -0.0068(16)
C16 0.0274(19) 0.033(2) 0.034(2) -0.0041(17) 0.0010(16) -0.0057(15)
C17 0.035(2) 0.0275(18) 0.0251(19) 0.0038(15) 0.0003(16) -0.0024(15)
C18 0.0290(19) 0.0255(18) 0.029(2) 0.0010(15) 0.0013(15) 0.0011(14)
C19 0.0275(19) 0.033(2) 0.034(2) -0.0020(17) -0.0057(16) 0.0027(15)
C20 0.0250(18) 0.0307(19) 0.033(2) -0.0032(16) -0.0053(15) 0.0015(14)
C21 0.0285(19) 0.0283(18) 0.030(2) -0.0027(15) -0.0064(16) 0.0048(15)
C22 0.0279(19) 0.0312(19) 0.030(2) -0.0018(16) 0.0010(15) 0.0042(15)
C23 0.036(2) 0.032(2) 0.033(2) 0.0009(17) 0.0008(17) 0.0058(17)
C24 0.040(2) 0.031(2) 0.032(2) -0.0004(17) -0.0005(17) 0.0039(17)
O1W 0.088(4) 0.088(4) 0.074(4) 0.000 0.000 -0.028(4)
O2W 0.120(7) 0.098(6) 0.066(5) -0.009(5) -0.056(5) 0.054(6)
O3W 0.055(4) 0.080(5) 0.092(6) 0.027(5) -0.052(4) -0.003(4)
O4W 0.126(7) 0.085(6) 0.043(4) -0.023(4) -0.003(5) 0.015(5)
O5W 0.044(6) 0.155(11) 0.054(6) 0.041(7) -0.018(5) 0.012(6)
O6W 0.055(3) 0.173(7) 0.056(3) -0.001(4) -0.013(3) -0.017(4)
O7W 0.052(5) 0.075(6) 0.068(6) 0.001(4) 0.008(5) -0.015(5)
O8W 0.115(7) 0.073(5) 0.065(5) 0.003(4) 0.004(5) 0.001(5)
O9W 0.141(9) 0.040(5) 0.064(6) 0.010(4) -0.049(6) 0.000(5)
O10W 0.139(14) 0.060(9) 0.061(9) -0.016(8) -0.018(10) -0.022(9)
O11W 0.080(5) 0.044(4) 0.086(6) -0.008(4) -0.028(5) -0.010(4)
O12W 0.069(5) 0.068(5) 0.118(7) -0.027(5) 0.026(5) -0.004(4)
O13W 0.035(4) 0.189(11) 0.039(5) -0.012(6) -0.016(4) -0.028(6)
O14W 0.071(9) 0.028(6) 0.142(13) -0.036(8) -0.065(9) 0.006(6)
O15W 0.069(9) 0.065(9) 0.070(10) 0.007(8) 0.022(8) 0.004(7)
O16W 0.077(13) 0.057(12) 0.028(10) 0.007(9) 0.010(9) -0.008(10)
O17W 0.033(10) 0.070(13) 0.097(16) 0.001(12) -0.018(11) -0.027(10)
O18W 0.048(11) 0.082(14) 0.096(16) -0.005(13) -0.036(11) -0.027(11)
O19W 0.071(8) 0.086(9) 0.047(7) 0.012(6) -0.022(7) -0.057(8)
O20W 0.067(11) 0.067(11) 0.060(17) 0.000 0.000 0.000
O21W 0.086(12) 0.128(14) 0.032(9) -0.021(9) 0.007(8) -0.071(11)
O22W 0.048(10) 0.042(10) 0.039(10) -0.015(8) -0.022(8) 0.001(8)

loop_
_atom_type_symbol
_atom_type_description
_atom_type_scat_dispersion_real
_atom_type_scat_dispersion_imag
_atom_type_scat_source
C C 0.0033 0.0016 'International Tables Vol C Tables 4.2.6.8 and 6.1.1.4'
H H 0.0000 0.0000 'International Tables Vol C Tables 4.2.6.8 and 6.1.1.4'
N N 0.0061 0.0033 'International Tables Vol C Tables 4.2.6.8 and 6.1.1.4'
O O 0.0106 0.0060 'International Tables Vol C Tables 4.2.6.8 and 6.1.1.4'
S S 0.1246 0.1234 'International Tables Vol C Tables 4.2.6.8 and 6.1.1.4'

loop_
_geom_angle_atom_site_label_1
_geom_angle_atom_site_label_2
_geom_angle_atom_site_label_3
_geom_angle
_geom_angle_site_symmetry_1
_geom_angle_site_symmetry_3
O13 S1 O11 111.1(3) . .
O13 S1 O12 112.3(3) . .
O11 S1 O12 111.7(3) . .
O13 S1 C18' 106.7(3) . .
O11 S1 C18' 107.2(2) . .
O12 S1 C18' 107.5(3) . .
C1' N1' C5' 120.0 . .
C1' N1' C16' 114.8(9) . .
C5' N1' C16' 125.2(9) . .
C2' C1' N1' 120.0 . .
C1' C2' C3' 120.0 . .
C2' C3' C4' 120.0 . .
C2' C3' C7' 115.6(7) . .
C4' C3' C7' 124.3(7) . .
C5' C4' C3' 120.0 . .
C4' C5' N1' 120.0 . .
C7' C6' C15' 120.0 . .
C6' C7' C8' 120.0 . .
C6' C7' C3' 121.3(6) . .
C8' C7' C3' 118.3(6) . .
C9' C8' C7' 120.0 . .
C8' C9' C10' 120.0 . .
C9' C10' C15' 120.0 . .
C9' C10' C11' 120.0 . .
C15' C10' C11' 120.0 . .
C14' C15' C10' 120.0 . .
C14' C15' C6' 120.0 . .
C10' C15' C6' 120.0 . .
C15' C14' C13' 120.0 . .
C12' C13' C14' 120.0 . .
C13' C12' C11' 120.0 . .
C12' C11' C10' 120.0 . .
N1' C16' C17' 110.9(11) . .
C18' C17' C16' 102.4(9) . .
C1" N1" C5" 120.0 . .
C1" N1" C16" 129.3(9) . .
C5" N1" C16" 110.6(9) . .
N1" C1" C2" 120.0 . .
C1" C2" C3" 120.0 . .
C4" C3" C2" 120.0 . .
C4" C3" C7" 121.2(7) . .
C2" C3" C7" 118.6(7) . .
C3" C4" C5" 120.0 . .
C4" C5" N1" 120.0 . .
C7" C6" C15" 120.0 . .
C6" C7" C8" 120.0 . .
C6" C7" C3" 120.4(6) . .
C8" C7" C3" 119.6(6) . .
C9" C8" C7" 120.0 . .
C10" C9" C8" 120.0 . .
C15" C10" C9" 120.0 . .
C15" C10" C11" 120.0 . .
C9" C10" C11" 120.0 . .
C10" C15" C14" 120.0 . .
C10" C15" C6" 120.0 . .
C14" C15" C6" 120.0 . .
C13" C14" C15" 120.0 . .
C12" C13" C14" 120.0 . .
C13" C12" C11" 120.0 . .
C12" C11" C10" 120.0 . .
N1" C16" C17" 110.8(10) . .
C16" C17" C18' 112.2(8) . .
C17' C18' S1 125.4(8) . .
C17" C18' S1 107.0(4) . .
C1 N1 C16 121.2(3) . 9_666
C1 N1 C17 111.1(3) . .
C16 N1 C17 121.4(3) 9_666 .
C1 N2 C18 112.2(3) . .
C1 N2 C2 121.4(3) . .
C18 N2 C2 122.5(3) . .
C3 N3 C2 121.3(3) . .
C3 N3 C19 112.8(3) . .
C2 N3 C19 122.4(3) . .
C3 N4 C20 112.5(3) . .
C3 N4 C4 123.0(3) . .
C20 N4 C4 122.6(3) . .
C5 N5 C4 122.4(3) . .
C5 N5 C21 112.0(3) . .
C4 N5 C21 122.6(3) . .
C5 N6 C6 121.9(4) . .
C5 N6 C22 112.3(3) . .
C6 N6 C22 122.5(3) . .
C7 N7 C23 111.7(3) . .
C7 N7 C6 119.9(3) . .
C23 N7 C6 122.7(3) . .
C7 N8 C24 112.2(3) . .
C7 N8 C8 121.7(3) . .
C24 N8 C8 124.3(3) . .
C9 N9 C17 112.6(3) . .
C9 N9 C8 121.9(3) . 9_666
C17 N9 C8 122.1(3) . 9_666
C9 N10 C10 121.2(3) . .
C9 N10 C18 111.6(3) . .
C10 N10 C18 122.3(3) . .
C11 N11 C19 112.0(3) . .
C11 N11 C10 122.1(3) . .
C19 N11 C10 121.9(4) . .
C11 N12 C12 121.7(3) . .
C11 N12 C20 111.4(3) . .
C12 N12 C20 120.6(3) . .
C13 N13 C12 122.8(3) . .
C13 N13 C21 111.6(3) . .
C12 N13 C21 124.1(3) . .
C13 N14 C22 111.9(3) . .
C13 N14 C14 122.9(3) . .
C22 N14 C14 122.3(3) . .
C15 N15 C23 112.6(3) . .
C15 N15 C14 122.7(3) . .
C23 N15 C14 123.7(3) . .
C15 N16 C16 120.1(3) . .
C15 N16 C24 111.1(3) . .
C16 N16 C24 123.7(3) . .
O1 C1 N2 125.9(4) . .
O1 C1 N1 125.8(4) . .
N2 C1 N1 108.4(3) . .
N3 C2 N2 112.2(3) . .
O2 C3 N3 126.5(4) . .
O2 C3 N4 125.7(4) . .
N3 C3 N4 107.9(3) . .
N4 C4 N5 113.0(3) . .
O3 C5 N6 126.1(4) . .
O3 C5 N5 125.5(4) . .
N6 C5 N5 108.4(3) . .
N6 C6 N7 112.8(3) . .
O4 C7 N8 126.2(4) . .
O4 C7 N7 126.3(4) . .
N8 C7 N7 107.5(3) . .
N9 C8 N8 112.9(3) 9_666 .
O5 C9 N9 127.0(4) . .
O5 C9 N10 125.5(4) . .
N9 C9 N10 107.5(3) . .
N11 C10 N10 113.0(3) . .
O6 C11 N12 125.8(4) . .
O6 C11 N11 125.0(4) . .
N12 C11 N11 109.2(3) . .
N13 C12 N12 114.0(3) . .
O7 C13 N13 125.5(4) . .
O7 C13 N14 125.7(4) . .
N13 C13 N14 108.8(3) . .
N15 C14 N14 113.3(3) . .
O8 C15 N15 125.9(4) . .
O8 C15 N16 126.2(4) . .
N15 C15 N16 107.8(3) . .
N16 C16 N1 113.3(3) . 9_666
N9 C17 N1 114.9(3) . .
N9 C17 C18 103.7(3) . .
N1 C17 C18 103.7(3) . .
N2 C18 N10 114.9(3) . .
N2 C18 C17 103.6(3) . .
N10 C18 C17 103.4(3) . .
N11 C19 N3 114.5(3) . .
N11 C19 C20 103.3(3) . .
N3 C19 C20 102.1(3) . .
N4 C20 N12 114.5(3) . .
N4 C20 C19 104.2(3) . .
N12 C20 C19 103.4(3) . .
N5 C21 N13 114.7(3) . .
N5 C21 C22 103.8(3) . .
N13 C21 C22 103.2(3) . .
N14 C22 N6 114.2(3) . .
N14 C22 C21 103.7(3) . .
N6 C22 C21 103.1(3) . .
N15 C23 N7 115.1(3) . .
N15 C23 C24 103.8(3) . .
N7 C23 C24 103.4(3) . .
N8 C24 N16 114.5(3) . .
N8 C24 C23 103.7(3) . .
N16 C24 C23 103.4(3) . .

loop_
_geom_bond_atom_site_label_1
_geom_bond_atom_site_label_2
_geom_bond_distance
_geom_bond_site_symmetry_2
S1 O13 1.419(5) .
S1 O11 1.428(4) .
S1 O12 1.448(4) .
S1 C18' 1.755(5) .
N1' C1' 1.3900 .
N1' C5' 1.3900 .
N1' C16' 1.486(13) .
C1' C2' 1.3900 .
C2' C3' 1.3900 .
C3' C4' 1.3900 .
C3' C7' 1.575(8) .
C4' C5' 1.3900 .
C6' C7' 1.3900 .
C6' C15' 1.3900 .
C7' C8' 1.3900 .
C8' C9' 1.3900 .
C9' C10' 1.3900 .
C10' C15' 1.3900 .
C10' C11' 1.3900 .
C15' C14' 1.3900 .
C14' C13' 1.3900 .
C13' C12' 1.3900 .
C12' C11' 1.3900 .
C16' C17' 1.592(14) .
C17' C18' 1.501(13) .
N1" C1" 1.3900 .
N1" C5" 1.3900 .
N1" C16" 1.508(15) .
C1" C2" 1.3900 .
C2" C3" 1.3900 .
C3" C4" 1.3900 .
C3" C7" 1.509(8) .
C4" C5" 1.3900 .
C6" C7" 1.3900 .
C6" C15" 1.3900 .
C7" C8" 1.3900 .
C8" C9" 1.3900 .
C9" C10" 1.3900 .
C10" C15" 1.3900 .
C10" C11" 1.3900 .
C15" C14" 1.3900 .
C14" C13" 1.3900 .
C13" C12" 1.3900 .
C12" C11" 1.3900 .
C16" C17" 1.567(12) .
C17" C18' 1.597(10) .
O1 C1 1.224(5) .
O2 C3 1.214(5) .
O3 C5 1.222(5) .
O4 C7 1.216(5) .
O5 C9 1.216(5) .
O6 C11 1.220(5) .
O7 C13 1.223(5) .
O8 C15 1.215(5) .
N1 C1 1.372(5) .
N1 C16 1.451(5) 9_666
N1 C17 1.451(5) .
N2 C1 1.370(5) .
N2 C18 1.436(5) .
N2 C2 1.464(5) .
N3 C3 1.368(5) .
N3 C2 1.450(5) .
N3 C19 1.451(5) .
N4 C3 1.371(5) .
N4 C20 1.431(5) .
N4 C4 1.439(5) .
N5 C5 1.371(5) .
N5 C4 1.448(5) .
N5 C21 1.450(5) .
N6 C5 1.362(5) .
N6 C6 1.445(6) .
N6 C22 1.457(5) .
N7 C7 1.373(5) .
N7 C23 1.446(5) .
N7 C6 1.455(5) .
N8 C7 1.371(5) .
N8 C24 1.442(5) .
N8 C8 1.453(5) .
N9 C9 1.365(5) .
N9 C17 1.445(5) .
N9 C8 1.447(5) 9_666
N10 C9 1.387(5) .
N10 C10 1.449(5) .
N10 C18 1.450(5) .
N11 C11 1.371(5) .
N11 C19 1.446(5) .
N11 C10 1.446(5) .
N12 C11 1.362(5) .
N12 C12 1.451(5) .
N12 C20 1.460(5) .
N13 C13 1.363(5) .
N13 C12 1.429(5) .
N13 C21 1.465(5) .
N14 C13 1.366(6) .
N14 C22 1.451(5) .
N14 C14 1.455(5) .
N15 C15 1.370(5) .
N15 C23 1.444(5) .
N15 C14 1.448(5) .
N16 C15 1.378(5) .
N16 C16 1.432(5) .
N16 C24 1.465(5) .
C8 N9 1.447(5) 9_666
C16 N1 1.450(5) 9_666
C17 C18 1.540(5) .
C19 C20 1.558(5) .
C21 C22 1.541(6) .
C23 C24 1.530(6) .
